data_8105198
loop_
_publ_author_name
'Feng, Yunqian'
'Ye, Jianghai'
'Wang, Peng'
'Tai, Shuqiong'
'Lang, Tianqiong'

_publ_section_title
;
 The crystal structure of
 (Z)-2-(4-(4-bromophenyl)thiazol-2-yl)-4-(3-hydroxybut-2-enoyl)-5-methyl
 -1,2-dihydro-3H-pyrazol-3-one -- methanol (1/1), C18H18N3O4S
;
_journal_issue 2
_journal_name_full 'Zeitschrift f\"ur Kristallographie - New Crystal Structures'
_journal_page_first 261
_journal_page_last 263
_journal_paper_doi 10.1515/ncrs-2021-0451
_journal_volume 237
_journal_year 2022
_chemical_formula_moiety 'C17 H14 Br N3 O3 S, C H4 O'
_chemical_formula_sum 'C18 H18 Br N3 O4 S'
_chemical_formula_weight 452.32
_space_group_crystal_system monoclinic
_space_group_IT_number 9
_space_group_name_Hall 'C -2yc'
_space_group_name_H-M_alt 'C 1 c 1'
_atom_sites_solution_hydrogens geom
_audit_creation_method SHELXL-2018/3
_cell_angle_alpha 90
_cell_angle_beta 108.618(3)
_cell_angle_gamma 90
_cell_formula_units_Z 4
_cell_length_a 10.8839(14)
_cell_length_b 14.2825(18)
_cell_length_c 13.0717(16)
_cell_measurement_reflns_used 4529
_cell_measurement_temperature 298(2)
_cell_measurement_theta_max 27.953
_cell_measurement_theta_min 3.273
_cell_volume 1925.6(4)
_computing_structure_refinement 'SHELXL-2018/3 (Sheldrick, 2018)'
_computing_structure_solution 'SHELXT 2014/5 (Sheldrick, 2014)'
_diffrn_ambient_temperature 298(2)
_diffrn_measured_fraction_theta_full 0.990
_diffrn_measured_fraction_theta_max 0.989
_diffrn_measurement_device_type 'Bruker APEX-II CCD'
_diffrn_measurement_method '\f and \w scans'
_diffrn_radiation_type MoK\a
_diffrn_radiation_wavelength 0.71076
_diffrn_reflns_av_R_equivalents 0.0413
_diffrn_reflns_av_unetI/netI 0.0645
_diffrn_reflns_Laue_measured_fraction_full 0.990
_diffrn_reflns_Laue_measured_fraction_max 0.989
_diffrn_reflns_limit_h_max 14
_diffrn_reflns_limit_h_min -14
_diffrn_reflns_limit_k_max 18
_diffrn_reflns_limit_k_min -18
_diffrn_reflns_limit_l_max 17
_diffrn_reflns_limit_l_min -17
_diffrn_reflns_number 18136
_diffrn_reflns_point_group_measured_fraction_full 0.985
_diffrn_reflns_point_group_measured_fraction_max 0.978
_diffrn_reflns_theta_full 25.243
_diffrn_reflns_theta_max 27.953
_diffrn_reflns_theta_min 3.273
_exptl_absorpt_coefficient_mu 2.272
_exptl_absorpt_correction_T_max 0.7456
_exptl_absorpt_correction_T_min 0.5611
_exptl_absorpt_correction_type multi-scan
_exptl_absorpt_process_details
;
 SADABS 2016/2: Krause, L., Herbst-Irmer, R., Sheldrick G.M. & Stalke D.,
 J. Appl. Cryst. 48 (2015) 3-10
;
_exptl_crystal_colour palebrown
_exptl_crystal_density_diffrn 1.560
_exptl_crystal_description needle
_exptl_crystal_F_000 920
_exptl_crystal_size_max 0.20
_exptl_crystal_size_mid 0.15
_exptl_crystal_size_min 0.12
_refine_diff_density_max 0.241
_refine_diff_density_min -0.195
_refine_diff_density_rms 0.039
_refine_ls_abs_structure_details
;
 Flack x determined using 1199 quotients [(I+)-(I-)]/[(I+)+(I-)]
 (Parsons, Flack and Wagner, Acta Cryst. B69 (2013) 249-259).
;
_refine_ls_abs_structure_Flack 0.009(6)
_refine_ls_extinction_coef .
_refine_ls_extinction_method none
_refine_ls_goodness_of_fit_ref 1.006
_refine_ls_hydrogen_treatment mixed
_refine_ls_matrix_type full
_refine_ls_number_parameters 250
_refine_ls_number_reflns 4529
_refine_ls_number_restraints 2
_refine_ls_restrained_S_all 1.006
_refine_ls_R_factor_all 0.0727
_refine_ls_R_factor_gt 0.0359
_refine_ls_shift/su_max 0.000
_refine_ls_shift/su_mean 0.000
_refine_ls_structure_factor_coef Fsqd
_refine_ls_weighting_details 'w=1/[\s^2^(Fo^2^)+(0.0225P)^2^+0.3471P] where P=(Fo^2^+2Fc^2^)/3'
_refine_ls_weighting_scheme calc
_refine_ls_wR_factor_gt 0.0710
_refine_ls_wR_factor_ref 0.0812
_reflns_Friedel_coverage 0.973
_reflns_Friedel_fraction_full 0.980
_reflns_Friedel_fraction_max 0.966
_reflns_number_gt 3051
_reflns_number_total 4529
_reflns_threshold_expression 'I > 2\s(I)'
_cod_data_source_file suppl_j_ncrs-2021-0451_suppl.cif
_cod_data_source_block 20210927LGY_0m_a_a
_cod_original_sg_symbol_H-M 'C c'
_cod_database_code 8105198
_shelx_shelxl_version_number 2018/3
_shelx_space_group_comment
;
The symmetry employed for this shelxl refinement is uniquely defined
by the following loop, which should always be used as a source of
symmetry information in preference to the above space-group names.
They are only intended as comments.
;

loop_
_space_group_symop_operation_xyz
'x, y, z'
'x, -y, z+1/2'
'x+1/2, y+1/2, z'
'x+1/2, -y+1/2, z+1/2'

loop_
_atom_site_label
_atom_site_type_symbol
_atom_site_fract_x
_atom_site_fract_y
_atom_site_fract_z
_atom_site_U_iso_or_equiv
_atom_site_adp_type
_atom_site_occupancy
_atom_site_site_symmetry_order
_atom_site_calc_flag
_atom_site_refinement_flags_posn
_atom_site_refinement_flags_adp
_atom_site_refinement_flags_occupancy
_atom_site_disorder_assembly
_atom_site_disorder_group
Br1 Br 0.09384(6) 0.45487(4) -0.12543(5) 0.0794(2) Uani 1 1 d . . . . .
C1 C 0.4904(5) 0.4359(3) 0.5197(3) 0.0466(10) Uani 1 1 d . . . . .
C2 C 0.3825(4) 0.3898(3) 0.3551(4) 0.0479(10) Uani 1 1 d . . . . .
C3 C 0.3903(5) 0.3081(3) 0.4074(4) 0.0645(13) Uani 1 1 d . . . . .
H3 H 0.355564 0.252141 0.374204 0.077 Uiso 1 1 calc R U . . .
C4 C 0.3174(4) 0.4065(3) 0.2391(4) 0.0481(10) Uani 1 1 d . . . . .
C5 C 0.2806(5) 0.3319(3) 0.1684(4) 0.0614(12) Uani 1 1 d . . . . .
H5A H 0.298796 0.271106 0.194387 0.074 Uiso 1 1 calc R U . . .
C6 C 0.2169(5) 0.3464(4) 0.0593(4) 0.0643(13) Uani 1 1 d . . . . .
H6B H 0.193890 0.295907 0.012154 0.077 Uiso 1 1 calc R U . . .
C7 C 0.1883(5) 0.4359(4) 0.0218(4) 0.0553(12) Uani 1 1 d . . . . .
C8 C 0.2264(5) 0.5116(4) 0.0913(4) 0.0585(12) Uani 1 1 d . . . . .
H8 H 0.208693 0.572432 0.065437 0.070 Uiso 1 1 calc R U . . .
C9 C 0.2902(5) 0.4959(4) 0.1981(4) 0.0564(12) Uani 1 1 d . . . . .
H9 H 0.316056 0.546708 0.244487 0.068 Uiso 1 1 calc R U . . .
C10 C 0.6139(5) 0.6310(3) 0.6838(4) 0.0519(11) Uani 1 1 d . . . . .
C11 C 0.6525(5) 0.5618(3) 0.7647(4) 0.0489(11) Uani 1 1 d . . . . .
C12 C 0.6109(5) 0.4736(3) 0.7123(3) 0.0507(11) Uani 1 1 d . . . . .
C13 C 0.6322(6) 0.7340(3) 0.6910(5) 0.0784(16) Uani 1 1 d . . . . .
H00I H 0.723092 0.748190 0.711934 0.118 Uiso 1 1 calc R U . . .
H00J H 0.596601 0.758662 0.743810 0.118 Uiso 1 1 calc R U . . .
H00N H 0.588819 0.761683 0.622015 0.118 Uiso 1 1 calc R U . . .
C14 C 0.7196(5) 0.5757(3) 0.8768(4) 0.0522(11) Uani 1 1 d . . . . .
C15 C 0.7757(5) 0.4988(3) 0.9463(4) 0.0542(11) Uani 1 1 d . . . . .
H15 H 0.764093 0.438564 0.917895 0.065 Uiso 1 1 calc R U . . .
C16 C 0.8445(5) 0.5105(4) 1.0511(4) 0.0581(13) Uani 1 1 d . . . . .
C17 C 0.9056(6) 0.4324(4) 1.1251(5) 0.0744(15) Uani 1 1 d . . . . .
H00A H 0.879218 0.373740 1.088917 0.112 Uiso 1 1 calc R U . . .
H00C H 0.878845 0.435130 1.188234 0.112 Uiso 1 1 calc R U . . .
H00E H 0.998250 0.437953 1.145836 0.112 Uiso 1 1 calc R U . . .
C18 C 0.5241(8) 0.2284(4) 0.8762(6) 0.103(2) Uani 1 1 d . . . . .
H00B H 0.493715 0.223414 0.798947 0.155 Uiso 1 1 calc R U . . .
H00D H 0.463169 0.198916 0.905219 0.155 Uiso 1 1 calc R U . . .
H00Y H 0.606785 0.197929 0.904154 0.155 Uiso 1 1 calc R U . . .
N1 N 0.4413(4) 0.4648(2) 0.4212(3) 0.0469(8) Uani 1 1 d . . . . .
N2 N 0.5544(3) 0.4956(3) 0.6036(3) 0.0499(9) Uani 1 1 d . . . . .
N3 N 0.5563(4) 0.5906(2) 0.5886(3) 0.0509(9) Uani 1 1 d . . . . .
H3C H 0.525497 0.619240 0.527964 0.061 Uiso 1 1 calc R U . . .
O1 O 0.6144(4) 0.3918(2) 0.7440(3) 0.0649(9) Uani 1 1 d . . . . .
O2 O 0.7329(4) 0.6581(2) 0.9160(3) 0.0739(10) Uani 1 1 d . . . . .
O3 O 0.8616(5) 0.5934(3) 1.0968(3) 0.0843(11) Uani 1 1 d . . . . .
H3A H 0.820199 0.632460 1.053497 0.14(3) Uiso 1 1 calc R . . . .
O4 O 0.5361(8) 0.3165(3) 0.9039(4) 0.138(3) Uani 1 1 d . . . . .
H00W H 0.564160 0.345837 0.862213 0.208 Uiso 1 1 calc R U . . .
S1 S 0.47262(14) 0.31900(8) 0.54377(10) 0.0660(3) Uani 1 1 d . . . . .

loop_
_atom_site_aniso_label
_atom_site_aniso_U_11
_atom_site_aniso_U_22
_atom_site_aniso_U_33
_atom_site_aniso_U_23
_atom_site_aniso_U_13
_atom_site_aniso_U_12
Br1 0.0865(4) 0.0994(4) 0.0508(3) -0.0022(3) 0.0200(2) -0.0016(4)
C1 0.055(3) 0.046(2) 0.043(3) -0.0043(18) 0.023(2) -0.004(2)
S1 0.0940(10) 0.0451(6) 0.0593(7) 0.0032(6) 0.0251(7) -0.0023(6)
N1 0.054(2) 0.043(2) 0.047(2) -0.0064(16) 0.0212(18) -0.0054(17)
O1 0.099(3) 0.0460(19) 0.0525(18) 0.0029(14) 0.0280(18) -0.0043(17)
N2 0.069(3) 0.0418(18) 0.044(2) -0.0034(17) 0.025(2) -0.005(2)
C2 0.049(3) 0.046(2) 0.052(3) -0.004(2) 0.020(2) -0.005(2)
C8 0.074(4) 0.052(3) 0.053(3) -0.001(2) 0.024(3) -0.007(2)
O2 0.103(3) 0.0528(19) 0.062(2) -0.0098(16) 0.021(2) -0.0058(18)
C5 0.071(3) 0.047(3) 0.063(3) -0.006(2) 0.018(3) -0.001(2)
C6 0.070(3) 0.062(3) 0.059(3) -0.021(2) 0.019(3) -0.010(3)
C4 0.050(3) 0.043(2) 0.056(3) -0.006(2) 0.023(2) -0.0066(19)
O4 0.314(8) 0.052(2) 0.086(3) -0.011(2) 0.116(4) -0.018(3)
C7 0.053(3) 0.068(3) 0.049(3) -0.007(2) 0.022(2) -0.008(2)
C3 0.086(4) 0.041(2) 0.065(3) -0.005(2) 0.023(3) -0.008(2)
O3 0.104(3) 0.076(2) 0.061(2) -0.016(2) 0.009(2) -0.007(2)
C18 0.136(6) 0.079(4) 0.097(5) -0.004(4) 0.041(4) -0.024(4)
C17 0.071(4) 0.091(4) 0.057(3) 0.004(3) 0.015(3) 0.006(3)
N3 0.067(2) 0.0403(19) 0.046(2) 0.0009(16) 0.0181(18) 0.0029(18)
C10 0.063(3) 0.047(2) 0.051(3) -0.007(2) 0.026(2) -0.003(2)
C11 0.059(3) 0.048(2) 0.045(2) -0.0029(19) 0.025(2) -0.002(2)
C13 0.113(5) 0.046(3) 0.069(3) -0.001(2) 0.020(3) -0.001(3)
C12 0.064(3) 0.050(3) 0.045(2) 0.000(2) 0.027(2) -0.001(2)
C14 0.058(3) 0.053(3) 0.053(3) -0.008(2) 0.027(2) -0.006(2)
C15 0.062(3) 0.052(2) 0.050(3) -0.010(2) 0.020(2) -0.001(2)
C16 0.050(3) 0.072(3) 0.055(3) -0.005(3) 0.021(2) -0.002(2)
C9 0.066(3) 0.049(3) 0.060(3) -0.011(2) 0.027(3) -0.015(2)

loop_
_atom_type_symbol
_atom_type_description
_atom_type_scat_dispersion_real
_atom_type_scat_dispersion_imag
_atom_type_scat_source
C C 0.0033 0.0016 'International Tables Vol C Tables 4.2.6.8 and 6.1.1.4'
H H 0.0000 0.0000 'International Tables Vol C Tables 4.2.6.8 and 6.1.1.4'
Br Br -0.2901 2.4595 'International Tables Vol C Tables 4.2.6.8 and 6.1.1.4'
N N 0.0061 0.0033 'International Tables Vol C Tables 4.2.6.8 and 6.1.1.4'
O O 0.0106 0.0060 'International Tables Vol C Tables 4.2.6.8 and 6.1.1.4'
S S 0.1246 0.1234 'International Tables Vol C Tables 4.2.6.8 and 6.1.1.4'

loop_
_geom_angle_atom_site_label_1
_geom_angle_atom_site_label_2
_geom_angle_atom_site_label_3
_geom_angle
_geom_angle_site_symmetry_1
_geom_angle_site_symmetry_3
N1 C1 N2 122.2(4) . .
N1 C1 S1 117.2(3) . .
N2 C1 S1 120.6(3) . .
C1 S1 C3 87.2(2) . .
C1 N1 C2 109.4(3) . .
N3 N2 C1 121.5(4) . .
N3 N2 C12 110.3(3) . .
C1 N2 C12 127.8(4) . .
C3 C2 N1 114.2(4) . .
C3 C2 C4 126.7(4) . .
N1 C2 C4 119.1(4) . .
C9 C8 C7 119.3(5) . .
C9 C8 H8 120.3 . .
C7 C8 H8 120.3 . .
C4 C5 C6 120.9(4) . .
C4 C5 H5A 119.5 . .
C6 C5 H5A 119.5 . .
C7 C6 C5 119.3(4) . .
C7 C6 H6B 120.3 . .
C5 C6 H6B 120.3 . .
C9 C4 C5 118.2(4) . .
C9 C4 C2 121.5(4) . .
C5 C4 C2 120.2(4) . .
C18 O4 H00W 109.5 . .
C6 C7 C8 120.4(5) . .
C6 C7 Br1 119.1(4) . .
C8 C7 Br1 120.5(4) . .
C2 C3 S1 112.0(4) . .
C2 C3 H3 124.0 . .
S1 C3 H3 124.0 . .
C16 O3 H3A 109.5 . .
O4 C18 H00Y 109.5 . .
O4 C18 H00B 109.5 . .
H00Y C18 H00B 109.5 . .
O4 C18 H00D 109.5 . .
H00Y C18 H00D 109.5 . .
H00B C18 H00D 109.5 . .
C16 C17 H00A 109.5 . .
C16 C17 H00C 109.5 . .
H00A C17 H00C 109.5 . .
C16 C17 H00E 109.5 . .
H00A C17 H00E 109.5 . .
H00C C17 H00E 109.5 . .
C10 N3 N2 108.6(4) . .
C10 N3 H3C 125.7 . .
N2 N3 H3C 125.7 . .
N3 C10 C11 109.6(4) . .
N3 C10 C13 120.2(4) . .
C11 C10 C13 130.2(4) . .
C10 C11 C14 127.3(4) . .
C10 C11 C12 106.5(4) . .
C14 C11 C12 126.3(4) . .
C10 C13 H00I 109.5 . .
C10 C13 H00J 109.5 . .
H00I C13 H00J 109.5 . .
C10 C13 H00N 109.5 . .
H00I C13 H00N 109.5 . .
H00J C13 H00N 109.5 . .
O1 C12 N2 120.8(4) . .
O1 C12 C11 134.2(4) . .
N2 C12 C11 104.9(3) . .
O2 C14 C11 119.8(4) . .
O2 C14 C15 118.9(4) . .
C11 C14 C15 121.3(4) . .
C16 C15 C14 122.5(4) . .
C16 C15 H15 118.8 . .
C14 C15 H15 118.8 . .
O3 C16 C15 121.8(5) . .
O3 C16 C17 114.3(5) . .
C15 C16 C17 123.9(5) . .
C8 C9 C4 121.7(5) . .
C8 C9 H9 119.1 . .
C4 C9 H9 119.1 . .

loop_
_geom_bond_atom_site_label_1
_geom_bond_atom_site_label_2
_geom_bond_distance
_geom_bond_site_symmetry_2
Br1 C7 1.890(5) .
C1 N1 1.294(6) .
C1 N2 1.389(6) .
C1 S1 1.721(4) .
S1 C3 1.727(5) .
N1 C2 1.398(5) .
O1 C12 1.235(5) .
N2 N3 1.371(5) .
N2 C12 1.392(6) .
C2 C3 1.341(6) .
C2 C4 1.473(6) .
C8 C9 1.365(7) .
C8 C7 1.388(7) .
C8 H8 0.9300 .
O2 C14 1.273(5) .
C5 C4 1.384(6) .
C5 C6 1.388(7) .
C5 H5A 0.9300 .
C6 C7 1.369(7) .
C6 H6B 0.9300 .
C4 C9 1.379(7) .
O4 C18 1.305(7) .
O4 H00W 0.8200 .
C3 H3 0.9300 .
O3 C16 1.312(6) .
O3 H3A 0.8200 .
C18 H00Y 0.9600 .
C18 H00B 0.9600 .
C18 H00D 0.9600 .
C17 C16 1.487(8) .
C17 H00A 0.9600 .
C17 H00C 0.9600 .
C17 H00E 0.9600 .
N3 C10 1.332(5) .
N3 H3C 0.8600 .
C10 C11 1.410(6) .
C10 C13 1.484(6) .
C11 C14 1.427(7) .
C11 C12 1.437(6) .
C13 H00I 0.9600 .
C13 H00J 0.9600 .
C13 H00N 0.9600 .
C14 C15 1.431(7) .
C15 C16 1.346(7) .
C15 H15 0.9300 .
C9 H9 0.9300 .
